data_1527359
loop_
_publ_author_name
'Faggiani, R.'
'Calvo, C.'

_publ_section_title
;
 Crystal structure of Ca K2 As2 O7 And Cd K2 P2 O7
;
_journal_name_full 'Canadian Journal of Chemistry'
_journal_page_first 3319
_journal_page_last 3324
_journal_volume 54
_journal_year 1976
_chemical_formula_sum 'As2 Ca K2 O7'
_chemical_name_systematic 'Ca K2 As2 O7'
_space_group_IT_number 14
_symmetry_space_group_name_Hall '-P 2ybc'
_symmetry_space_group_name_H-M 'P 1 21/c 1'
_cell_angle_alpha 90
_cell_angle_beta 105.84
_cell_angle_gamma 90
_cell_formula_units_Z 4
_cell_length_a 9.222
_cell_length_b 5.835
_cell_length_c 14.698
_cell_volume 760.872
_citation_journal_id_ASTM CJCHAG
_cod_data_source_file Faggiani_CJCHAG_1976_659.cif
_cod_data_source_block As2Ca1K2O7
_cod_original_cell_volume 760.8724
_cod_original_formula_sum 'As2 Ca1 K2 O7'
_cod_database_code 1527359

loop_
_symmetry_equiv_pos_as_xyz
x,y,z
-x,y+1/2,-z+1/2
-x,-y,-z
x,-y-1/2,z-1/2

loop_
_atom_site_label
_atom_site_type_symbol
_atom_site_fract_x
_atom_site_fract_y
_atom_site_fract_z
_atom_site_occupancy
_atom_site_U_iso_or_equiv
K2 K+1 0.9669 0.2558 0.3879 1 0.0
As2 As+5 0.17478 0.2603 0.1977 1 0.0
O4 O-2 0.28687 0.4881 0.2501 1 0.0
O3 O-2 -0.0066 0.2615 0.1929 1 0.0
As1 As+5 0.31519 0.2065 0.02852 1 0.0
O2 O-2 0.2609 0.0097 0.2285 1 0.0
O6 O-2 0.4728 0.2504 0.1127 1 0.0
K1 K+1 0.5337 0.2381 0.3348 1 0.0
O5 O-2 0.2743 -0.0681 0.0017 1 0.0
Ca1 Ca+2 0.7341 0.2726 0.13742 1 0.0
O7 O-2 0.2867 0.368 -0.0681 1 0.0
O1 O-2 0.1654 0.3006 0.0749 1 0.0
